data_1525668
loop_
_publ_author_name
'Ben Taher, L.'
'Bulou, A.'
'Smiri, L.'

_publ_section_title
;
 Investigation of mixed divalent cation monophosphates: synthesis, crystal
 structure and vibrational study of Cd Ba2 (H P O4)2 (H2 P O4)2
;
_journal_name_full 'Journal of Solid State Chemistry'
_journal_page_first 97
_journal_page_last 105
_journal_volume 161
_journal_year 2001
_chemical_formula_sum 'Ba2 Cd H6 O16 P4'
_chemical_name_systematic 'Cd Ba2 (H P O4)2 (H2 P O4)2'
_space_group_IT_number 14
_symmetry_space_group_name_Hall '-P 2ybc'
_symmetry_space_group_name_H-M 'P 1 21/c 1'
_cell_angle_alpha 90
_cell_angle_beta 100.43
_cell_angle_gamma 90
_cell_formula_units_Z 2
_cell_length_a 5.434
_cell_length_b 10.14
_cell_length_c 12.298
_cell_volume 666.433
_citation_journal_id_ASTM JSSCBI
_cod_data_source_file BenTaher_JSSCBI_2001_1710.cif
_cod_data_source_block H6Ba2Cd1O16P4
_cod_original_cell_volume 666.4326
_cod_original_formula_sum 'H6 Ba2 Cd1 O16 P4'
_cod_database_code 1525668

loop_
_symmetry_equiv_pos_as_xyz
x,y,z
-x,y+1/2,-z+1/2
-x,-y,-z
x,-y-1/2,z-1/2

loop_
_atom_site_label
_atom_site_type_symbol
_atom_site_fract_x
_atom_site_fract_y
_atom_site_fract_z
_atom_site_occupancy
_atom_site_U_iso_or_equiv
H1 H+1 0.72 0.976 0.457 1 0.0
Cd1 Cd+2 0 0 0 1 0.0
O7 O-2 0.3735 0.4432 0.1899 1 0.0
O5 O-2 0.4785 0.6608 0.2851 1 0.0
O1 O-2 0.762 0.9516 0.5167 1 0.0
P2 P+5 0.4147 0.51083 0.30196 1 0.0
O6 O-2 0.6374 0.4451 0.3756 1 0.0
P1 P+5 0.7654 0.80331 0.55301 1 0.0
H2 H+1 0.43 0.695 0.545 1 0.0
Ba1 Ba+2 0.13913 0.84601 0.3234 1 0.0
H3 H+1 0.6 0.669 0.261 1 0.0
O3 O-2 0.8417 0.803 0.6767 1 0.0
O4 O-2 -0.0709 0.7244 0.4901 1 0.0
O2 O-2 0.4834 0.7616 0.5193 1 0.0
O8 O-2 0.1772 0.5137 0.3496 1 0.0
